data_4500644
loop_
_publ_author_name
'Kennedy, Alan R.'
'Morrison, Catriona A.'
'Briggs, Naomi E. B.'
'Arbuckle, William'

_publ_section_title
;
 Density and Stability Differences Between Enantiopure and Racemic Salts:
 Construction and Structural Analysis of a Systematic Series of
 Crystalline Salt Forms of Methylephedrine
;
_journal_issue 5
_journal_name_full 'Crystal Growth &amp; Design'
_journal_page_first 1821
_journal_paper_doi 10.1021/cg200030s
_journal_volume 11
_journal_year 2011
_chemical_absolute_configuration unk
_chemical_formula_sum 'C18 H23 N O4'
_chemical_formula_weight 317.37
_chemical_name_systematic
;
 ?
;
_space_group_IT_number 4
_symmetry_cell_setting monoclinic
_symmetry_space_group_name_Hall 'P 2yb'
_symmetry_space_group_name_H-M 'P 1 21 1'
_atom_sites_solution_hydrogens geom
_atom_sites_solution_primary direct
_atom_sites_solution_secondary difmap
_audit_creation_method SHELXL-97
_cell_angle_alpha 90.00
_cell_angle_beta 104.569(4)
_cell_angle_gamma 90.00
_cell_formula_units_Z 4
_cell_length_a 12.8247(5)
_cell_length_b 7.7239(3)
_cell_length_c 18.0650(8)
_cell_measurement_reflns_used 4944
_cell_measurement_temperature 123(2)
_cell_measurement_theta_max 29.6029
_cell_measurement_theta_min 2.8773
_cell_volume 1731.92(13)
_computing_structure_refinement 'SHELXL-97 (Sheldrick, 1997)'
_diffrn_ambient_temperature 123(2)
_diffrn_measured_fraction_theta_full 0.998
_diffrn_measured_fraction_theta_max 0.998
_diffrn_measurement_device_type 'Oxford Diffraction Gemini S'
_diffrn_measurement_method 'omega scans'
_diffrn_radiation_monochromator graphite
_diffrn_radiation_source 'fine-focus sealed tube'
_diffrn_radiation_type MoK\a
_diffrn_radiation_wavelength 0.71073
_diffrn_reflns_av_R_equivalents 0.0371
_diffrn_reflns_av_sigmaI/netI 0.0947
_diffrn_reflns_limit_h_max 16
_diffrn_reflns_limit_h_min -16
_diffrn_reflns_limit_k_max 9
_diffrn_reflns_limit_k_min -9
_diffrn_reflns_limit_l_max 22
_diffrn_reflns_limit_l_min -23
_diffrn_reflns_number 14824
_diffrn_reflns_theta_full 27.00
_diffrn_reflns_theta_max 27.00
_diffrn_reflns_theta_min 2.88
_exptl_absorpt_coefficient_mu 0.086
_exptl_absorpt_correction_T_max 1.00000
_exptl_absorpt_correction_T_min 0.97953
_exptl_absorpt_correction_type multi-scan
_exptl_absorpt_process_details
;
CrysAlisPro, Oxford Diffraction Ltd.,
Version 1.171.33.55 (release 05-01-2010 CrysAlis171 .NET)
(compiled Jan  5 2010,16:28:46)
Empirical absorption correction using spherical harmonics,
 implemented in SCALE3 ABSPACK scaling algorithm.
;
_exptl_crystal_colour colourless
_exptl_crystal_density_diffrn 1.217
_exptl_crystal_density_method 'not measured'
_exptl_crystal_description block
_exptl_crystal_F_000 680
_exptl_crystal_size_max 0.35
_exptl_crystal_size_mid 0.25
_exptl_crystal_size_min 0.20
_refine_diff_density_max 0.177
_refine_diff_density_min -0.165
_refine_diff_density_rms 0.040
_refine_ls_abs_structure_details 'Flack H D (1983), Acta Cryst. A39, 876-881'
_refine_ls_abs_structure_Flack 0.6(8)
_refine_ls_extinction_coef 0.0053(6)
_refine_ls_extinction_expression Fc^*^=kFc[1+0.001xFc^2^\l^3^/sin(2\q)]^-1/4^
_refine_ls_extinction_method SHELXL
_refine_ls_goodness_of_fit_ref 0.878
_refine_ls_hydrogen_treatment mixed
_refine_ls_matrix_type full
_refine_ls_number_parameters 445
_refine_ls_number_reflns 7264
_refine_ls_number_restraints 2
_refine_ls_restrained_S_all 0.879
_refine_ls_R_factor_all 0.0750
_refine_ls_R_factor_gt 0.0439
_refine_ls_shift/su_max 0.001
_refine_ls_shift/su_mean 0.000
_refine_ls_structure_factor_coef Fsqd
_refine_ls_weighting_details 'calc w=1/[\s^2^(Fo^2^)+(0.0301P)^2^+0.0000P] where P=(Fo^2^+2Fc^2^)/3'
_refine_ls_weighting_scheme calc
_refine_ls_wR_factor_gt 0.0725
_refine_ls_wR_factor_ref 0.0775
_reflns_number_gt 4781
_reflns_number_total 7264
_reflns_threshold_expression I>2/s(I)
_cod_data_source_file cg200030s_si_001.cif
_cod_data_source_block mepd4hb
_cod_depositor_comments
;
The following automatic conversions were performed:

'_symmetry_cell_setting' value 'Monoclinic' changed to 'monoclinic'
according to /home/saulius/struct/CIF-dictionaries/cif_core.dic
dictionary named 'cif_core.dic' version 2.4.1 from 2010-06-29.

Automatic conversion script
Id: cif_fix_values 1715 2011-07-08 13:25:40Z adriana 
;
_cod_original_cell_volume 1731.92(12)
_cod_original_sg_symbol_H-M P21
_cod_database_code 4500644

loop_
_symmetry_equiv_pos_as_xyz
'x, y, z'
'-x, y+1/2, -z'

loop_
_atom_site_label
_atom_site_type_symbol
_atom_site_fract_x
_atom_site_fract_y
_atom_site_fract_z
_atom_site_U_iso_or_equiv
_atom_site_adp_type
_atom_site_occupancy
_atom_site_symmetry_multiplicity
_atom_site_calc_flag
_atom_site_refinement_flags
O1 O 0.11051(15) 0.6519(2) 0.88513(9) 0.0335(4) Uani 1 1 d .
O2 O -0.31787(14) 0.0958(2) 0.44092(9) 0.0293(4) Uani 1 1 d .
O3 O -0.03198(13) -0.0838(2) 0.87140(8) 0.0326(4) Uani 1 1 d .
O4 O -0.12857(12) 0.1465(2) 0.88536(8) 0.0247(4) Uani 1 1 d .
O5 O 0.11447(16) 0.4373(3) 0.64454(10) 0.0445(5) Uani 1 1 d .
O6 O -0.72104(12) 0.2859(2) 0.61301(8) 0.0258(4) Uani 1 1 d .
O7 O -0.65548(13) 0.0163(2) 0.62600(9) 0.0355(5) Uani 1 1 d .
O8 O -0.27138(14) 0.4008(2) 0.85589(9) 0.0288(4) Uani 1 1 d .
N1 N 0.18933(15) 0.4157(3) 1.02117(10) 0.0237(4) Uani 1 1 d .
N2 N -0.19068(15) 0.3985(3) 0.48937(10) 0.0253(5) Uani 1 1 d D
H2N H -0.2513(15) 0.422(3) 0.4490(10) 0.030 Uiso 1 1 d D
C1 C 0.28618(18) 0.7958(3) 0.92043(13) 0.0252(6) Uani 1 1 d .
C2 C 0.35973(19) 0.8904(3) 0.97475(13) 0.0280(6) Uani 1 1 d .
H2 H 0.3567 0.8858 1.0267 0.034 Uiso 1 1 calc R
C3 C 0.4375(2) 0.9917(3) 0.95473(14) 0.0349(6) Uani 1 1 d .
H3 H 0.4872 1.0559 0.9927 0.042 Uiso 1 1 calc R
C4 C 0.4425(2) 0.9988(4) 0.87913(16) 0.0396(7) Uani 1 1 d .
H4 H 0.4949 1.0691 0.8647 0.047 Uiso 1 1 calc R
C5 C 0.3708(2) 0.9029(4) 0.82495(15) 0.0396(7) Uani 1 1 d .
H5 H 0.3749 0.9063 0.7732 0.048 Uiso 1 1 calc R
C6 C 0.2930(2) 0.8017(4) 0.84481(14) 0.0355(7) Uani 1 1 d .
H6 H 0.2442 0.7363 0.8068 0.043 Uiso 1 1 calc R
C7 C 0.20375(18) 0.6825(3) 0.94512(12) 0.0251(6) Uani 1 1 d .
H7 H 0.1813 0.7423 0.9877 0.030 Uiso 1 1 calc R
C8 C 0.2548(2) 0.5090(3) 0.97484(12) 0.0271(6) Uani 1 1 d .
H8 H 0.3262 0.5357 1.0105 0.032 Uiso 1 1 calc R
C9 C 0.2772(2) 0.3956(3) 0.91174(12) 0.0344(6) Uani 1 1 d .
H9A H 0.2109 0.3823 0.8709 0.052 Uiso 1 1 calc R
H9B H 0.3021 0.2815 0.9327 0.052 Uiso 1 1 calc R
H9C H 0.3328 0.4498 0.8910 0.052 Uiso 1 1 calc R
C10 C 0.0938(2) 0.3184(3) 0.97521(13) 0.0374(7) Uani 1 1 d .
H10A H 0.0491 0.2800 1.0088 0.056 Uiso 1 1 calc R
H10B H 0.1184 0.2175 0.9514 0.056 Uiso 1 1 calc R
H10C H 0.0513 0.3942 0.9353 0.056 Uiso 1 1 calc R
C11 C 0.2572(2) 0.2980(3) 1.07856(13) 0.0338(6) Uani 1 1 d .
H11A H 0.2900 0.2103 1.0523 0.051 Uiso 1 1 calc R
H11B H 0.2125 0.2410 1.1080 0.051 Uiso 1 1 calc R
H11C H 0.3140 0.3650 1.1132 0.051 Uiso 1 1 calc R
C12 C -0.26485(19) -0.0339(3) 0.56948(12) 0.0217(5) Uani 1 1 d .
C13 C -0.1875(2) -0.0678(3) 0.63707(12) 0.0297(6) Uani 1 1 d .
H13 H -0.1188 -0.0143 0.6461 0.036 Uiso 1 1 calc R
C14 C -0.2095(2) -0.1782(3) 0.69119(13) 0.0365(7) Uani 1 1 d .
H14 H -0.1563 -0.1990 0.7374 0.044 Uiso 1 1 calc R
C15 C -0.3083(3) -0.2584(3) 0.67852(15) 0.0397(7) Uani 1 1 d .
H15 H -0.3230 -0.3354 0.7156 0.048 Uiso 1 1 calc R
C16 C -0.3863(2) -0.2263(3) 0.61149(15) 0.0362(7) Uani 1 1 d .
H16 H -0.4548 -0.2804 0.6027 0.043 Uiso 1 1 calc R
C17 C -0.36404(19) -0.1148(3) 0.55708(13) 0.0286(6) Uani 1 1 d .
H17 H -0.4174 -0.0939 0.5109 0.034 Uiso 1 1 calc R
C18 C -0.23914(18) 0.0892(3) 0.51103(12) 0.0224(5) Uani 1 1 d .
H18 H -0.1692 0.0533 0.5008 0.027 Uiso 1 1 calc R
C19 C -0.22689(18) 0.2741(3) 0.54297(12) 0.0241(6) Uani 1 1 d .
H19 H -0.1712 0.2733 0.5929 0.029 Uiso 1 1 calc R
C20 C -0.3327(2) 0.3388(3) 0.55692(14) 0.0379(7) Uani 1 1 d .
H20A H -0.3877 0.3433 0.5082 0.057 Uiso 1 1 calc R
H20B H -0.3222 0.4548 0.5795 0.057 Uiso 1 1 calc R
H20C H -0.3562 0.2597 0.5920 0.057 Uiso 1 1 calc R
C21 C -0.1490(2) 0.5626(3) 0.53054(13) 0.0333(7) Uani 1 1 d .
H21A H -0.1422 0.6514 0.4933 0.050 Uiso 1 1 calc R
H21B H -0.0783 0.5411 0.5655 0.050 Uiso 1 1 calc R
H21C H -0.1992 0.6026 0.5598 0.050 Uiso 1 1 calc R
C22 C -0.1085(2) 0.3301(3) 0.45213(14) 0.0376(7) Uani 1 1 d .
H22A H -0.0455 0.2907 0.4914 0.056 Uiso 1 1 calc R
H22B H -0.0869 0.4217 0.4215 0.056 Uiso 1 1 calc R
H22C H -0.1388 0.2327 0.4189 0.056 Uiso 1 1 calc R
C23 C -0.01739(18) 0.1649(3) 0.79728(11) 0.0212(5) Uani 1 1 d .
C24 C -0.05051(18) 0.3331(3) 0.77441(12) 0.0260(6) Uani 1 1 d .
H24 H -0.1038 0.3876 0.7946 0.031 Uiso 1 1 calc R
C25 C -0.00714(19) 0.4203(4) 0.72336(12) 0.0322(6) Uani 1 1 d .
H25 H -0.0321 0.5334 0.7073 0.039 Uiso 1 1 calc R
C26 C 0.07376(19) 0.3444(3) 0.69445(12) 0.0295(6) Uani 1 1 d .
C27 C 0.10708(19) 0.1773(3) 0.71714(12) 0.0274(6) Uani 1 1 d .
H27 H 0.1611 0.1231 0.6976 0.033 Uiso 1 1 calc R
C28 C 0.06228(18) 0.0901(3) 0.76779(12) 0.0255(6) Uani 1 1 d .
H28 H 0.0862 -0.0239 0.7830 0.031 Uiso 1 1 calc R
C29 C -0.06213(18) 0.0684(3) 0.85457(12) 0.0251(6) Uani 1 1 d .
C30 C -0.54989(18) 0.2359(3) 0.69842(12) 0.0199(5) Uani 1 1 d .
C31 C -0.45770(18) 0.1331(3) 0.71442(11) 0.0234(6) Uani 1 1 d .
H31 H -0.4591 0.0248 0.6893 0.028 Uiso 1 1 calc R
C32 C -0.36328(18) 0.1860(3) 0.76667(11) 0.0221(5) Uani 1 1 d .
H32 H -0.3009 0.1149 0.7766 0.027 Uiso 1 1 calc R
C33 C -0.36138(18) 0.3444(3) 0.80422(11) 0.0213(5) Uani 1 1 d .
C34 C -0.45271(19) 0.4466(3) 0.78934(12) 0.0279(6) Uani 1 1 d .
H34 H -0.4519 0.5532 0.8157 0.034 Uiso 1 1 calc R
C35 C -0.54539(18) 0.3948(3) 0.73623(12) 0.0255(6) Uani 1 1 d .
H35 H -0.6068 0.4683 0.7253 0.031 Uiso 1 1 calc R
C36 C -0.64837(19) 0.1752(3) 0.64199(12) 0.0235(5) Uani 1 1 d .
H1H H 0.068(3) 0.740(5) 0.8760(18) 0.093(13) Uiso 1 1 d .
H1N H 0.1728(18) 0.498(3) 1.0557(12) 0.036(7) Uiso 1 1 d .
H2H H -0.315(2) 0.006(3) 0.4145(13) 0.040(8) Uiso 1 1 d .
H5H H 0.166(3) 0.382(4) 0.6332(15) 0.074(11) Uiso 1 1 d .
H8H H -0.222(2) 0.335(4) 0.8657(16) 0.069(11) Uiso 1 1 d .

loop_
_atom_site_aniso_label
_atom_site_aniso_U_11
_atom_site_aniso_U_22
_atom_site_aniso_U_33
_atom_site_aniso_U_23
_atom_site_aniso_U_13
_atom_site_aniso_U_12
O1 0.0278(11) 0.0282(11) 0.0396(10) 0.0003(8) -0.0008(8) 0.0007(9)
O2 0.0370(11) 0.0198(10) 0.0266(10) -0.0061(8) -0.0004(8) 0.0001(9)
O3 0.0325(10) 0.0241(10) 0.0436(10) 0.0092(8) 0.0141(8) 0.0060(9)
O4 0.0220(9) 0.0258(10) 0.0294(9) 0.0000(7) 0.0125(7) 0.0025(8)
O5 0.0453(13) 0.0451(14) 0.0536(12) 0.0252(10) 0.0321(10) 0.0205(11)
O6 0.0239(9) 0.0268(10) 0.0259(9) 0.0066(7) 0.0046(7) 0.0066(8)
O7 0.0357(11) 0.0203(10) 0.0426(11) -0.0033(8) -0.0053(8) 0.0000(9)
O8 0.0244(10) 0.0253(10) 0.0344(10) -0.0053(8) 0.0028(8) 0.0021(9)
N1 0.0262(11) 0.0218(11) 0.0239(11) -0.0015(10) 0.0078(9) -0.0011(10)
N2 0.0239(11) 0.0181(10) 0.0308(11) -0.0016(9) 0.0008(9) 0.0006(10)
C1 0.0240(14) 0.0208(14) 0.0319(14) 0.0036(11) 0.0088(11) 0.0115(12)
C2 0.0281(14) 0.0231(13) 0.0350(14) 0.0030(12) 0.0120(11) 0.0040(12)
C3 0.0287(16) 0.0290(15) 0.0486(17) 0.0041(13) 0.0125(13) 0.0021(12)
C4 0.0286(16) 0.0295(15) 0.067(2) 0.0153(15) 0.0231(14) 0.0057(13)
C5 0.0444(17) 0.0391(16) 0.0412(15) 0.0197(14) 0.0216(14) 0.0145(15)
C6 0.0325(16) 0.0380(17) 0.0351(16) 0.0082(13) 0.0071(12) 0.0067(14)
C7 0.0241(14) 0.0239(13) 0.0262(13) 0.0003(11) 0.0043(11) 0.0057(12)
C8 0.0260(14) 0.0281(14) 0.0283(14) 0.0040(12) 0.0090(11) 0.0030(12)
C9 0.0427(17) 0.0255(15) 0.0397(15) 0.0039(12) 0.0188(12) 0.0091(13)
C10 0.0411(16) 0.0345(16) 0.0352(14) -0.0109(12) 0.0070(12) -0.0137(14)
C11 0.0387(16) 0.0255(15) 0.0383(15) 0.0076(12) 0.0116(12) 0.0074(13)
C12 0.0271(14) 0.0143(13) 0.0242(13) -0.0059(10) 0.0073(11) 0.0003(11)
C13 0.0401(16) 0.0197(14) 0.0290(14) -0.0027(11) 0.0083(12) 0.0032(12)
C14 0.059(2) 0.0235(15) 0.0260(14) -0.0032(12) 0.0082(13) 0.0087(14)
C15 0.071(2) 0.0165(14) 0.0418(17) -0.0014(12) 0.0333(16) 0.0040(15)
C16 0.0457(18) 0.0191(14) 0.0518(17) -0.0087(13) 0.0271(15) -0.0023(13)
C17 0.0341(15) 0.0159(13) 0.0384(14) -0.0038(11) 0.0140(12) 0.0039(12)
C18 0.0233(13) 0.0195(12) 0.0234(13) -0.0034(10) 0.0039(11) 0.0024(11)
C19 0.0267(14) 0.0194(13) 0.0254(13) 0.0016(10) 0.0052(11) 0.0022(11)
C20 0.0498(18) 0.0186(14) 0.0516(17) -0.0067(12) 0.0241(13) 0.0000(13)
C21 0.0365(16) 0.0167(14) 0.0404(15) -0.0013(11) -0.0020(12) -0.0048(12)
C22 0.0367(16) 0.0276(15) 0.0561(17) 0.0035(13) 0.0256(13) 0.0026(13)
C23 0.0205(13) 0.0213(12) 0.0206(12) -0.0034(10) 0.0029(10) -0.0016(11)
C24 0.0232(13) 0.0290(14) 0.0274(13) 0.0006(11) 0.0094(10) 0.0087(12)
C25 0.0309(14) 0.0332(16) 0.0323(14) 0.0072(12) 0.0074(11) 0.0123(13)
C26 0.0272(14) 0.0378(16) 0.0245(14) 0.0095(12) 0.0083(11) 0.0059(13)
C27 0.0237(13) 0.0303(15) 0.0310(14) 0.0009(12) 0.0121(11) 0.0064(12)
C28 0.0265(14) 0.0213(13) 0.0278(13) -0.0003(11) 0.0049(11) 0.0026(12)
C29 0.0198(13) 0.0326(16) 0.0199(13) -0.0019(11) -0.0004(11) 0.0005(12)
C30 0.0189(13) 0.0206(13) 0.0215(13) 0.0036(10) 0.0075(10) 0.0014(10)
C31 0.0297(15) 0.0170(13) 0.0237(13) -0.0049(10) 0.0072(11) 0.0018(11)
C32 0.0200(13) 0.0199(13) 0.0287(14) 0.0007(11) 0.0104(11) 0.0032(11)
C33 0.0244(13) 0.0180(13) 0.0210(13) 0.0012(10) 0.0046(10) -0.0025(11)
C34 0.0319(15) 0.0166(14) 0.0355(14) -0.0064(11) 0.0090(12) 0.0020(12)
C35 0.0242(13) 0.0169(13) 0.0349(14) 0.0022(11) 0.0067(11) 0.0078(12)
C36 0.0276(14) 0.0245(14) 0.0206(13) 0.0044(11) 0.0104(11) -0.0007(13)

loop_
_atom_type_symbol
_atom_type_description
_atom_type_scat_dispersion_real
_atom_type_scat_dispersion_imag
_atom_type_scat_source
O O 0.0106 0.0060 'International Tables Vol C Tables 4.2.6.8 and 6.1.1.4'
N N 0.0061 0.0033 'International Tables Vol C Tables 4.2.6.8 and 6.1.1.4'
C C 0.0033 0.0016 'International Tables Vol C Tables 4.2.6.8 and 6.1.1.4'
H H 0.0000 0.0000 'International Tables Vol C Tables 4.2.6.8 and 6.1.1.4'

loop_
_geom_angle_atom_site_label_1
_geom_angle_atom_site_label_2
_geom_angle_atom_site_label_3
_geom_angle
C7 O1 H1H 113(2)
C18 O2 H2H 111.0(17)
C26 O5 H5H 110(2)
C33 O8 H8H 116(2)
C11 N1 C10 109.51(19)
C11 N1 C8 111.64(18)
C10 N1 C8 115.08(17)
C11 N1 H1N 98.0(14)
C10 N1 H1N 114.3(14)
C8 N1 H1N 107.0(15)
C22 N2 C21 108.7(2)
C22 N2 C19 115.50(19)
C21 N2 C19 110.31(17)
C22 N2 H2N 105.1(13)
C21 N2 H2N 110.0(15)
C19 N2 H2N 107.0(14)
C2 C1 C6 118.6(2)
C2 C1 C7 119.6(2)
C6 C1 C7 121.7(2)
C3 C2 C1 121.3(2)
C3 C2 H2 119.4
C1 C2 H2 119.4
C4 C3 C2 119.7(2)
C4 C3 H3 120.2
C2 C3 H3 120.2
C5 C4 C3 119.4(3)
C5 C4 H4 120.3
C3 C4 H4 120.3
C4 C5 C6 121.0(2)
C4 C5 H5 119.5
C6 C5 H5 119.5
C5 C6 C1 120.0(2)
C5 C6 H6 120.0
C1 C6 H6 120.0
O1 C7 C1 112.72(18)
O1 C7 C8 109.1(2)
C1 C7 C8 109.81(19)
O1 C7 H7 108.4
C1 C7 H7 108.4
C8 C7 H7 108.4
N1 C8 C9 112.1(2)
N1 C8 C7 111.3(2)
C9 C8 C7 112.75(19)
N1 C8 H8 106.7
C9 C8 H8 106.7
C7 C8 H8 106.7
C8 C9 H9A 109.5
C8 C9 H9B 109.5
H9A C9 H9B 109.5
C8 C9 H9C 109.5
H9A C9 H9C 109.5
H9B C9 H9C 109.5
N1 C10 H10A 109.5
N1 C10 H10B 109.5
H10A C10 H10B 109.5
N1 C10 H10C 109.5
H10A C10 H10C 109.5
H10B C10 H10C 109.5
N1 C11 H11A 109.5
N1 C11 H11B 109.5
H11A C11 H11B 109.5
N1 C11 H11C 109.5
H11A C11 H11C 109.5
H11B C11 H11C 109.5
C17 C12 C13 118.7(2)
C17 C12 C18 121.5(2)
C13 C12 C18 119.8(2)
C14 C13 C12 120.8(2)
C14 C13 H13 119.6
C12 C13 H13 119.6
C15 C14 C13 120.3(2)
C15 C14 H14 119.9
C13 C14 H14 119.9
C14 C15 C16 119.8(2)
C14 C15 H15 120.1
C16 C15 H15 120.1
C15 C16 C17 119.9(3)
C15 C16 H16 120.1
C17 C16 H16 120.1
C12 C17 C16 120.6(2)
C12 C17 H17 119.7
C16 C17 H17 119.7
O2 C18 C12 114.59(19)
O2 C18 C19 106.71(18)
C12 C18 C19 109.97(17)
O2 C18 H18 108.5
C12 C18 H18 108.5
C19 C18 H18 108.5
N2 C19 C20 109.02(19)
N2 C19 C18 111.61(17)
C20 C19 C18 110.9(2)
N2 C19 H19 108.4
C20 C19 H19 108.4
C18 C19 H19 108.4
C19 C20 H20A 109.5
C19 C20 H20B 109.5
H20A C20 H20B 109.5
C19 C20 H20C 109.5
H20A C20 H20C 109.5
H20B C20 H20C 109.5
N2 C21 H21A 109.5
N2 C21 H21B 109.5
H21A C21 H21B 109.5
N2 C21 H21C 109.5
H21A C21 H21C 109.5
H21B C21 H21C 109.5
N2 C22 H22A 109.5
N2 C22 H22B 109.5
H22A C22 H22B 109.5
N2 C22 H22C 109.5
H22A C22 H22C 109.5
H22B C22 H22C 109.5
C28 C23 C24 118.1(2)
C28 C23 C29 120.2(2)
C24 C23 C29 121.7(2)
C25 C24 C23 120.8(2)
C25 C24 H24 119.6
C23 C24 H24 119.6
C24 C25 C26 120.7(2)
C24 C25 H25 119.7
C26 C25 H25 119.7
O5 C26 C27 123.1(2)
O5 C26 C25 118.2(2)
C27 C26 C25 118.7(2)
C28 C27 C26 120.2(2)
C28 C27 H27 119.9
C26 C27 H27 119.9
C27 C28 C23 121.5(2)
C27 C28 H28 119.3
C23 C28 H28 119.3
O3 C29 O4 122.4(2)
O3 C29 C23 119.1(2)
O4 C29 C23 118.5(2)
C31 C30 C35 118.1(2)
C31 C30 C36 119.5(2)
C35 C30 C36 122.4(2)
C30 C31 C32 121.3(2)
C30 C31 H31 119.3
C32 C31 H31 119.3
C33 C32 C31 119.4(2)
C33 C32 H32 120.3
C31 C32 H32 120.3
O8 C33 C34 118.8(2)
O8 C33 C32 121.5(2)
C34 C33 C32 119.7(2)
C33 C34 C35 120.5(2)
C33 C34 H34 119.8
C35 C34 H34 119.8
C34 C35 C30 120.9(2)
C34 C35 H35 119.5
C30 C35 H35 119.5
O7 C36 O6 123.8(2)
O7 C36 C30 117.7(2)
O6 C36 C30 118.5(2)

loop_
_geom_bond_atom_site_label_1
_geom_bond_atom_site_label_2
_geom_bond_distance
O1 C7 1.417(3)
O1 H1H 0.86(4)
O2 C18 1.408(3)
O2 H2H 0.85(3)
O3 C29 1.251(3)
O4 C29 1.280(3)
O5 C26 1.355(3)
O5 H5H 0.86(3)
O6 C36 1.276(3)
O7 C36 1.258(3)
O8 C33 1.361(3)
O8 H8H 0.80(3)
N1 C11 1.485(3)
N1 C10 1.498(3)
N1 C8 1.510(3)
N1 H1N 0.95(2)
N2 C22 1.483(3)
N2 C21 1.499(3)
N2 C19 1.517(3)
N2 H2N 0.940(15)
C1 C2 1.386(3)
C1 C6 1.391(3)
C1 C7 1.523(3)
C2 C3 1.385(3)
C2 H2 0.9500
C3 C4 1.384(3)
C3 H3 0.9500
C4 C5 1.378(4)
C4 H4 0.9500
C5 C6 1.384(4)
C5 H5 0.9500
C6 H6 0.9500
C7 C8 1.529(3)
C7 H7 1.0000
C8 C9 1.521(3)
C8 H8 1.0000
C9 H9A 0.9800
C9 H9B 0.9800
C9 H9C 0.9800
C10 H10A 0.9800
C10 H10B 0.9800
C10 H10C 0.9800
C11 H11A 0.9800
C11 H11B 0.9800
C11 H11C 0.9800
C12 C17 1.384(3)
C12 C13 1.390(3)
C12 C18 1.518(3)
C13 C14 1.379(3)
C13 H13 0.9500
C14 C15 1.376(4)
C14 H14 0.9500
C15 C16 1.385(3)
C15 H15 0.9500
C16 C17 1.389(3)
C16 H16 0.9500
C17 H17 0.9500
C18 C19 1.533(3)
C18 H18 1.0000
C19 C20 1.525(3)
C19 H19 1.0000
C20 H20A 0.9800
C20 H20B 0.9800
C20 H20C 0.9800
C21 H21A 0.9800
C21 H21B 0.9800
C21 H21C 0.9800
C22 H22A 0.9800
C22 H22B 0.9800
C22 H22C 0.9800
C23 C28 1.391(3)
C23 C24 1.396(3)
C23 C29 1.502(3)
C24 C25 1.368(3)
C24 H24 0.9500
C25 C26 1.402(3)
C25 H25 0.9500
C26 C27 1.389(3)
C27 C28 1.373(3)
C27 H27 0.9500
C28 H28 0.9500
C30 C31 1.393(3)
C30 C35 1.399(3)
C30 C36 1.486(3)
C31 C32 1.396(3)
C31 H31 0.9500
C32 C33 1.396(3)
C32 H32 0.9500
C33 C34 1.382(3)
C34 C35 1.385(3)
C34 H34 0.9500
C35 H35 0.9500

loop_
_geom_torsion_atom_site_label_1
_geom_torsion_atom_site_label_2
_geom_torsion_atom_site_label_3
_geom_torsion_atom_site_label_4
_geom_torsion
C6 C1 C2 C3 1.1(3)
C7 C1 C2 C3 178.4(2)
C1 C2 C3 C4 -0.1(4)
C2 C3 C4 C5 -0.9(4)
C3 C4 C5 C6 1.0(4)
C4 C5 C6 C1 0.1(4)
C2 C1 C6 C5 -1.1(3)
C7 C1 C6 C5 -178.3(2)
C2 C1 C7 O1 155.8(2)
C6 C1 C7 O1 -27.0(3)
C2 C1 C7 C8 -82.3(3)
C6 C1 C7 C8 94.9(2)
C11 N1 C8 C9 79.5(2)
C10 N1 C8 C9 -46.1(3)
C11 N1 C8 C7 -153.08(19)
C10 N1 C8 C7 81.3(3)
O1 C7 C8 N1 -73.2(2)
C1 C7 C8 N1 162.84(18)
O1 C7 C8 C9 53.9(3)
C1 C7 C8 C9 -70.1(3)
C17 C12 C13 C14 -0.8(3)
C18 C12 C13 C14 179.5(2)
C12 C13 C14 C15 0.8(4)
C13 C14 C15 C16 -0.7(4)
C14 C15 C16 C17 0.6(4)
C13 C12 C17 C16 0.7(3)
C18 C12 C17 C16 -179.6(2)
C15 C16 C17 C12 -0.6(4)
C17 C12 C18 O2 -7.7(3)
C13 C12 C18 O2 172.01(19)
C17 C12 C18 C19 112.4(2)
C13 C12 C18 C19 -67.8(3)
C22 N2 C19 C20 -162.7(2)
C21 N2 C19 C20 73.6(2)
C22 N2 C19 C18 -39.9(3)
C21 N2 C19 C18 -163.66(18)
O2 C18 C19 N2 -60.6(2)
C12 C18 C19 N2 174.57(18)
O2 C18 C19 C20 61.1(2)
C12 C18 C19 C20 -63.7(2)
C28 C23 C24 C25 1.2(3)
C29 C23 C24 C25 178.6(2)
C23 C24 C25 C26 -1.8(4)
C24 C25 C26 O5 -179.5(2)
C24 C25 C26 C27 1.6(4)
O5 C26 C27 C28 -179.8(2)
C25 C26 C27 C28 -0.9(3)
C26 C27 C28 C23 0.4(3)
C24 C23 C28 C27 -0.5(3)
C29 C23 C28 C27 -178.0(2)
C28 C23 C29 O3 -4.7(3)
C24 C23 C29 O3 178.0(2)
C28 C23 C29 O4 174.16(19)
C24 C23 C29 O4 -3.2(3)
C35 C30 C31 C32 0.1(3)
C36 C30 C31 C32 179.55(19)
C30 C31 C32 C33 0.6(3)
C31 C32 C33 O8 179.6(2)
C31 C32 C33 C34 0.1(3)
O8 C33 C34 C35 179.0(2)
C32 C33 C34 C35 -1.4(3)
C33 C34 C35 C30 2.1(3)
C31 C30 C35 C34 -1.5(3)
C36 C30 C35 C34 179.1(2)
C31 C30 C36 O7 18.8(3)
C35 C30 C36 O7 -161.8(2)
C31 C30 C36 O6 -161.8(2)
C35 C30 C36 O6 17.7(3)
